data_2221857
loop_
_publ_author_name
'Yang, Li-Min'
'Xie, Yi-Fan'
'Gu, Ya-Fang'
'Chen, Hong-Zhuan'
'Lu, Yang'

_publ_section_title
;(1<i>R</i>,3<i>S</i>,5<i>R</i>,6<i>S</i>)-6-Acetoxy-8-methyl-3-(<i>p</i>-tolylsulfonyloxy)-8-azoniabicyclo[3.2.1]octane
 (2<i>R</i>,3<i>R</i>)-2,3-bis(benzoyloxy)-3-carboxypropanoate
;
_journal_coeditor_code WW2139
_journal_issue 5
_journal_name_full 'Acta Crystallographica Section E'
_journal_page_first o1037
_journal_paper_doi 10.1107/S1600536809012732
_journal_volume 65
_journal_year 2009
_chemical_formula_moiety 'C17 H24 N O5 S +, C18 H13 O8 -'
_chemical_formula_sum 'C35 H37 N O13 S'
_chemical_formula_weight 711.72
_chemical_melting_point 445
_chemical_name_systematic
;
(1<i>R</i>,3<i>S</i>,5<i>R</i>,6<i>S</i>)-6-Acetoxy-8-methyl-3-(<i>p</i>-
tolylsulfonyloxy)-8-azoniabicyclo[3.2.1]octane
(2<i>R</i>,3<i>R</i>)-2,3-bis(benzoyloxy)-3-carboxypropanoate
;
_space_group_IT_number 19
_symmetry_cell_setting orthorhombic
_symmetry_space_group_name_Hall 'P 2ac 2ab'
_symmetry_space_group_name_H-M 'P 21 21 21'
_atom_sites_solution_hydrogens geom
_atom_sites_solution_primary direct
_atom_sites_solution_secondary difmap
_audit_creation_method SHELXL-97
_cell_angle_alpha 90.00
_cell_angle_beta 90.00
_cell_angle_gamma 90.00
_cell_formula_units_Z 4
_cell_length_a 7.4153(5)
_cell_length_b 19.2664(12)
_cell_length_c 24.7388(16)
_cell_measurement_reflns_used 3212
_cell_measurement_temperature 293(2)
_cell_measurement_theta_max 39.585
_cell_measurement_theta_min 4.538
_cell_volume 3534.3(4)
_computing_cell_refinement 'SAINT (Bruker, 2001)'
_computing_data_collection 'SMART (Bruker, 2001)'
_computing_data_reduction 'SHELXTL (Sheldrick, 2080)'
_computing_molecular_graphics 'SHELXTL (Sheldrick, 2008)'
_computing_publication_material 'SHELXTL (Sheldrick, 2008)'
_computing_structure_refinement 'SHELXL97 (Sheldrick, 2008)'
_computing_structure_solution 'SHELXS97 (Sheldrick, 2008)'
_diffrn_ambient_temperature 293(2)
_diffrn_measured_fraction_theta_full 0.999
_diffrn_measured_fraction_theta_max 0.999
_diffrn_measurement_device_type 'Bruker SMART CCD area-detector'
_diffrn_measurement_method '\f and \w'
_diffrn_radiation_monochromator graphite
_diffrn_radiation_source 'fine-focus sealed tube'
_diffrn_radiation_type MoK\a
_diffrn_radiation_wavelength 0.71073
_diffrn_reflns_av_R_equivalents 0.0813
_diffrn_reflns_av_sigmaI/netI 0.0846
_diffrn_reflns_limit_h_max 8
_diffrn_reflns_limit_h_min -8
_diffrn_reflns_limit_k_max 22
_diffrn_reflns_limit_k_min -23
_diffrn_reflns_limit_l_max 25
_diffrn_reflns_limit_l_min -29
_diffrn_reflns_number 18779
_diffrn_reflns_theta_full 25.50
_diffrn_reflns_theta_max 25.50
_diffrn_reflns_theta_min 1.65
_diffrn_standards_number 0
_exptl_absorpt_coefficient_mu 0.158
_exptl_absorpt_correction_T_max 1.0000
_exptl_absorpt_correction_T_min 0.8625
_exptl_absorpt_correction_type multi-scan
_exptl_absorpt_process_details '(<i>SADABS</i>; Sheldrick, 2002)'
_exptl_crystal_colour colorless
_exptl_crystal_density_diffrn 1.338
_exptl_crystal_density_method 'not measured'
_exptl_crystal_description prismatic
_exptl_crystal_F_000 1496
_exptl_crystal_size_max 0.309
_exptl_crystal_size_mid 0.156
_exptl_crystal_size_min 0.081
_refine_diff_density_max 0.192
_refine_diff_density_min -0.169
_refine_ls_abs_structure_details 'Flack (1983), 3094 Friedel pairs'
_refine_ls_abs_structure_Flack 0.03(12)
_refine_ls_extinction_method none
_refine_ls_goodness_of_fit_ref 1.063
_refine_ls_hydrogen_treatment mixed
_refine_ls_matrix_type full
_refine_ls_number_parameters 459
_refine_ls_number_reflns 6550
_refine_ls_number_restraints 1
_refine_ls_restrained_S_all 1.063
_refine_ls_R_factor_all 0.0859
_refine_ls_R_factor_gt 0.0625
_refine_ls_shift/su_max 0.002
_refine_ls_shift/su_mean 0.000
_refine_ls_structure_factor_coef Fsqd
_refine_ls_weighting_details 'calc w=1/[\s^2^(Fo^2^)+(0.0406P)^2^] where P=(Fo^2^+2Fc^2^)/3'
_refine_ls_weighting_scheme calc
_refine_ls_wR_factor_gt 0.1159
_refine_ls_wR_factor_ref 0.1249
_reflns_number_gt 5135
_reflns_number_total 6550
_reflns_threshold_expression I>2\s(I)
_cod_data_source_file ww2139.cif
_cod_data_source_block I
_cod_depositor_comments
;
The following automatic conversions were performed:
'_symmetry_cell_setting' value 'Orthorhombic' changed to 'orthorhombic'
according to '/home/saulius/struct/CIF-dictionaries/cif_core.dic'
dictionary named 'cif_core.dic' version 2.4.1 from 2010-06-29.

Automatic conversion script
Id: cif_fix_enum 1527 2010-12-29 10:47:43Z saulius 

The following automatic conversions were performed:

'_symmetry_cell_setting' value 'Orthorhombic' changed to
'orthorhombic' according to
/home/saulius/struct/CIF-dictionaries/cif_core.dic dictionary named
'cif_core.dic' version 2.4.1 from 2010-06-29.

Automatic conversion script
Id: cif_fix_values 1715 2011-07-08 13:25:40Z adriana 
;
_cod_database_code 2221857
_cod_database_fobs_code 2221857

loop_
_symmetry_equiv_pos_as_xyz
'x, y, z'
'-x+1/2, -y, z+1/2'
'-x, y+1/2, -z+1/2'
'x+1/2, -y+1/2, -z'

loop_
_atom_site_type_symbol
_atom_site_label
_atom_site_fract_x
_atom_site_fract_y
_atom_site_fract_z
_atom_site_U_iso_or_equiv
_atom_site_adp_type
_atom_site_calc_flag
_atom_site_refinement_flags
_atom_site_occupancy
_atom_site_disorder_assembly
_atom_site_disorder_group
S S1 0.43913(19) 0.80222(5) 0.07318(5) 0.0665(4) Uani d . 1 . .
O O1 0.8630(3) 0.65740(12) 0.25014(9) 0.0447(6) Uani d . 1 . .
O O2 0.9488(3) 0.64372(13) 0.33606(9) 0.0503(7) Uani d . 1 . .
O O3 0.3089(4) 0.53125(14) 0.33986(11) 0.0635(8) Uani d . 1 . .
O O4 0.2542(3) 0.63195(15) 0.29838(11) 0.0607(8) Uani d . 1 . .
H H4 0.1541 0.6282 0.3121 0.091 Uiso calc R 1 . .
O O5 0.6110(3) 0.64586(10) 0.37312(8) 0.0344(5) Uani d . 1 . .
O O6 0.6373(5) 0.76048(13) 0.37990(11) 0.0713(9) Uani d . 1 . .
O O7 0.6535(3) 0.52908(11) 0.29852(8) 0.0381(6) Uani d . 1 . .
O O8 0.4990(4) 0.47399(14) 0.23402(11) 0.0665(8) Uani d . 1 . .
O O9 0.3342(3) 0.51778(11) 0.09819(9) 0.0437(6) Uani d . 1 . .
O O10 0.6199(4) 0.54125(18) 0.11767(14) 0.0864(10) Uani d . 1 . .
O O11 0.3041(4) 0.74042(11) 0.08365(9) 0.0567(8) Uani d . 1 . .
O O12 0.5495(5) 0.81346(16) 0.12012(13) 0.0827(10) Uani d . 1 . .
O O13 0.5200(6) 0.78393(14) 0.02309(13) 0.1013(14) Uani d . 1 . .
N N1 0.0691(4) 0.60385(15) 0.17050(12) 0.0403(7) Uani d D 1 . .
C C1 0.5418(4) 0.58904(15) 0.28989(13) 0.0312(7) Uani d . 1 . .
H H1 0.5325 0.5974 0.2509 0.037 Uiso calc R 1 . .
C C2 0.6353(4) 0.65030(16) 0.31564(11) 0.0308(7) Uani d . 1 . .
H H2 0.5784 0.6931 0.3026 0.037 Uiso calc R 1 . .
C C3 0.8340(4) 0.65123(16) 0.29961(14) 0.0337(8) Uani d . 1 . .
C C4 0.3536(5) 0.57930(19) 0.31248(13) 0.0382(8) Uani d . 1 . .
C C5 0.6121(5) 0.70611(18) 0.40081(14) 0.0425(9) Uani d . 1 . .
C C6 0.5822(5) 0.69397(18) 0.45963(14) 0.0431(9) Uani d . 1 . .
C C7 0.5218(6) 0.6320(2) 0.48022(15) 0.0561(11) Uani d . 1 . .
H H7 0.5015 0.5949 0.4570 0.067 Uiso calc R 1 . .
C C8 0.4907(7) 0.6240(2) 0.53502(18) 0.0750(14) Uani d . 1 . .
H H8 0.4476 0.5821 0.5485 0.090 Uiso calc R 1 . .
C C9 0.5241(7) 0.6785(3) 0.56931(18) 0.0791(15) Uani d . 1 . .
H H9 0.5055 0.6732 0.6063 0.095 Uiso calc R 1 . .
C C10 0.5841(7) 0.7403(3) 0.54952(18) 0.0780(15) Uani d . 1 . .
H H10 0.6052 0.7771 0.5730 0.094 Uiso calc R 1 . .
C C11 0.6139(6) 0.7486(2) 0.49489(17) 0.0663(12) Uani d . 1 . .
H H11 0.6553 0.7909 0.4817 0.080 Uiso calc R 1 . .
C C12 0.6235(5) 0.47548(18) 0.26441(14) 0.0431(9) Uani d . 1 . .
C C13 0.7706(6) 0.42341(17) 0.26702(14) 0.0464(10) Uani d . 1 . .
C C14 0.7538(7) 0.36354(19) 0.23575(15) 0.0697(14) Uani d . 1 . .
H H14 0.6463 0.3543 0.2178 0.084 Uiso calc R 1 . .
C C15 0.8981(10) 0.3175(2) 0.2315(2) 0.0876(19) Uani d . 1 . .
H H15 0.8885 0.2781 0.2100 0.105 Uiso calc R 1 . .
C C16 1.0522(10) 0.3306(3) 0.2589(2) 0.093(2) Uani d . 1 . .
H H16 1.1479 0.2996 0.2560 0.111 Uiso calc R 1 . .
C C17 1.0715(7) 0.3883(2) 0.2910(2) 0.0732(14) Uani d . 1 . .
H H17 1.1785 0.3962 0.3096 0.088 Uiso calc R 1 . .
C C18 0.9293(6) 0.43443(18) 0.29510(16) 0.0529(11) Uani d . 1 . .
H H18 0.9405 0.4734 0.3170 0.064 Uiso calc R 1 . .
C C19 0.2672(5) 0.61242(17) 0.16238(12) 0.0380(8) Uani d . 1 . .
H H19 0.3349 0.5816 0.1865 0.046 Uiso calc R 1 . .
C C20 0.3139(5) 0.68767(17) 0.17330(13) 0.0448(9) Uani d . 1 . .
H H20A 0.4423 0.6944 0.1680 0.054 Uiso calc R 1 . .
H H20B 0.2865 0.6984 0.2107 0.054 Uiso calc R 1 . .
C C21 0.2105(6) 0.73772(18) 0.13658(14) 0.0509(11) Uani d . 1 . .
H H21 0.2102 0.7841 0.1529 0.061 Uiso calc R 1 . .
C C22 0.0196(6) 0.71503(18) 0.12643(15) 0.0533(10) Uani d . 1 . .
H H22A -0.0239 0.7379 0.0940 0.064 Uiso calc R 1 . .
H H22B -0.0548 0.7305 0.1563 0.064 Uiso calc R 1 . .
C C23 -0.0048(5) 0.63679(18) 0.11971(14) 0.0450(9) Uani d . 1 . .
H H23 -0.1322 0.6249 0.1146 0.054 Uiso calc R 1 . .
C C24 0.1113(5) 0.60421(18) 0.07602(13) 0.0459(10) Uani d . 1 . .
H H24A 0.1233 0.6353 0.0454 0.055 Uiso calc R 1 . .
H H24B 0.0591 0.5608 0.0637 0.055 Uiso calc R 1 . .
C C25 0.2953(5) 0.59160(16) 0.10286(13) 0.0365(8) Uani d . 1 . .
H H25 0.3898 0.6197 0.0859 0.044 Uiso calc R 1 . .
C C26 0.5068(6) 0.4997(2) 0.10702(16) 0.0547(11) Uani d . 1 . .
C C27 0.5346(8) 0.4234(2) 0.10171(19) 0.0869(16) Uani d . 1 . .
H H27A 0.6415 0.4101 0.1210 0.130 Uiso calc R 1 . .
H H27B 0.5478 0.4116 0.0642 0.130 Uiso calc R 1 . .
H H27C 0.4325 0.3993 0.1165 0.130 Uiso calc R 1 . .
C C28 0.0126(6) 0.53036(19) 0.17885(16) 0.0608(11) Uani d . 1 . .
H H28A 0.0494 0.5030 0.1484 0.091 Uiso calc R 1 . .
H H28B -0.1162 0.5282 0.1825 0.091 Uiso calc R 1 . .
H H28C 0.0682 0.5126 0.2110 0.091 Uiso calc R 1 . .
C C29 0.2935(7) 0.87247(18) 0.06412(14) 0.0555(11) Uani d . 1 . .
C C30 0.3384(7) 0.93614(18) 0.08560(15) 0.0591(12) Uani d . 1 . .
H H30 0.4453 0.9419 0.1047 0.071 Uiso calc R 1 . .
C C31 0.2217(8) 0.9912(2) 0.07822(17) 0.0699(14) Uani d . 1 . .
H H31 0.2523 1.0342 0.0925 0.084 Uiso calc R 1 . .
C C32 0.0617(8) 0.9846(2) 0.05054(16) 0.0696(14) Uani d . 1 . .
C C33 0.0230(9) 0.9193(2) 0.03008(17) 0.0857(17) Uani d . 1 . .
H H33 -0.0847 0.9128 0.0115 0.103 Uiso calc R 1 . .
C C34 0.1363(8) 0.8643(2) 0.03609(16) 0.0794(17) Uani d . 1 . .
H H34 0.1069 0.8214 0.0212 0.095 Uiso calc R 1 . .
C C35 -0.0664(10) 1.0455(3) 0.04588(19) 0.111(2) Uani d . 1 . .
H H35A -0.1094 1.0580 0.0812 0.167 Uiso calc R 1 . .
H H35B -0.1667 1.0329 0.0234 0.167 Uiso calc R 1 . .
H H35C -0.0043 1.0843 0.0301 0.167 Uiso calc R 1 . .
H H1A 0.032(5) 0.6269(16) 0.1981(11) 0.054(12) Uiso d D 1 . .

loop_
_atom_site_aniso_label
_atom_site_aniso_U_11
_atom_site_aniso_U_22
_atom_site_aniso_U_33
_atom_site_aniso_U_12
_atom_site_aniso_U_13
_atom_site_aniso_U_23
S1 0.0980(10) 0.0401(5) 0.0614(7) -0.0053(6) 0.0372(7) 0.0059(5)
O1 0.0397(14) 0.0591(15) 0.0352(13) -0.0003(13) 0.0084(11) 0.0051(11)
O2 0.0320(14) 0.0785(18) 0.0404(14) 0.0036(14) 0.0004(12) -0.0020(13)
O3 0.0570(19) 0.0574(17) 0.076(2) -0.0078(15) 0.0169(15) 0.0155(15)
O4 0.0278(14) 0.087(2) 0.0668(18) 0.0102(15) 0.0113(13) 0.0265(16)
O5 0.0368(13) 0.0345(12) 0.0318(12) 0.0018(11) 0.0078(10) -0.0011(10)
O6 0.121(3) 0.0339(14) 0.0589(18) -0.0120(16) 0.0077(18) -0.0011(13)
O7 0.0399(14) 0.0359(12) 0.0385(13) 0.0052(11) -0.0030(11) -0.0047(10)
O8 0.075(2) 0.0667(18) 0.0578(18) -0.0039(17) -0.0186(16) -0.0172(15)
O9 0.0515(17) 0.0386(13) 0.0409(14) 0.0016(12) -0.0038(12) -0.0042(11)
O10 0.053(2) 0.086(2) 0.120(3) -0.0026(19) -0.015(2) 0.012(2)
O11 0.095(2) 0.0355(13) 0.0397(15) -0.0029(14) 0.0216(14) -0.0002(11)
O12 0.077(2) 0.077(2) 0.093(2) -0.0141(19) -0.003(2) 0.0102(18)
O13 0.159(4) 0.0518(18) 0.093(2) 0.002(2) 0.081(2) 0.0111(16)
N1 0.0452(19) 0.0415(17) 0.0341(17) -0.0024(14) 0.0082(14) 0.0053(14)
C1 0.0264(18) 0.0359(16) 0.0314(17) 0.0040(15) -0.0011(14) 0.0034(14)
C2 0.0279(18) 0.0348(17) 0.0299(17) 0.0031(15) 0.0025(14) 0.0021(14)
C3 0.0327(19) 0.0298(16) 0.038(2) 0.0031(15) 0.0062(16) 0.0033(15)
C4 0.034(2) 0.048(2) 0.0325(19) -0.0028(18) 0.0006(16) 0.0029(16)
C5 0.039(2) 0.041(2) 0.047(2) -0.0050(18) 0.0061(17) -0.0086(18)
C6 0.037(2) 0.047(2) 0.045(2) -0.0001(18) 0.0039(17) -0.0130(18)
C7 0.067(3) 0.058(2) 0.044(2) 0.007(2) 0.007(2) -0.0068(19)
C8 0.093(4) 0.078(3) 0.054(3) 0.010(3) 0.015(3) 0.007(2)
C9 0.084(4) 0.115(4) 0.038(3) 0.016(3) 0.002(2) 0.001(3)
C10 0.074(4) 0.106(4) 0.054(3) 0.001(3) 0.002(3) -0.037(3)
C11 0.073(3) 0.075(3) 0.050(3) -0.013(3) 0.007(2) -0.020(2)
C12 0.053(2) 0.045(2) 0.031(2) -0.0080(19) 0.0071(18) -0.0013(17)
C13 0.074(3) 0.0310(18) 0.035(2) 0.0024(19) 0.018(2) 0.0075(16)
C14 0.123(4) 0.046(2) 0.040(2) 0.006(3) 0.020(2) 0.0053(19)
C15 0.158(6) 0.039(2) 0.066(3) 0.033(3) 0.036(4) 0.004(2)
C16 0.132(6) 0.057(3) 0.090(4) 0.038(4) 0.054(4) 0.026(3)
C17 0.075(3) 0.055(3) 0.089(3) 0.023(2) 0.025(3) 0.026(2)
C18 0.063(3) 0.039(2) 0.057(2) 0.004(2) 0.020(2) 0.0065(18)
C19 0.048(2) 0.0395(18) 0.0269(18) -0.0054(17) -0.0006(16) 0.0074(15)
C20 0.061(3) 0.043(2) 0.0304(19) -0.0098(19) -0.0002(17) -0.0058(16)
C21 0.075(3) 0.0370(19) 0.041(2) -0.002(2) 0.026(2) 0.0010(16)
C22 0.066(3) 0.050(2) 0.043(2) 0.013(2) 0.006(2) 0.0064(18)
C23 0.037(2) 0.053(2) 0.045(2) 0.0005(18) -0.0034(17) 0.0060(18)
C24 0.063(3) 0.0428(19) 0.0320(19) 0.0073(19) -0.0083(18) 0.0002(16)
C25 0.048(2) 0.0293(17) 0.0320(19) -0.0012(17) 0.0033(16) 0.0030(14)
C26 0.053(3) 0.062(3) 0.049(2) 0.003(2) -0.002(2) -0.003(2)
C27 0.114(5) 0.066(3) 0.081(3) 0.034(3) -0.019(3) -0.010(3)
C28 0.060(3) 0.056(2) 0.066(3) -0.013(2) 0.013(2) 0.020(2)
C29 0.099(4) 0.039(2) 0.028(2) -0.012(2) 0.013(2) -0.0027(16)
C30 0.094(4) 0.037(2) 0.047(2) -0.015(2) 0.013(2) -0.0071(17)
C31 0.127(5) 0.037(2) 0.045(3) -0.012(3) 0.017(3) -0.0121(19)
C32 0.123(5) 0.052(3) 0.034(2) 0.006(3) 0.000(3) 0.0035(19)
C33 0.141(5) 0.068(3) 0.048(3) -0.005(3) -0.037(3) 0.004(2)
C34 0.157(5) 0.035(2) 0.047(3) -0.011(3) -0.026(3) 0.0005(19)
C35 0.183(7) 0.086(4) 0.064(3) 0.055(4) 0.009(4) 0.004(3)

loop_
_atom_type_symbol
_atom_type_description
_atom_type_scat_dispersion_real
_atom_type_scat_dispersion_imag
_atom_type_scat_source
C C 0.0033 0.0016 'International Tables Vol C Tables 4.2.6.8 and 6.1.1.4'
H H 0.0000 0.0000 'International Tables Vol C Tables 4.2.6.8 and 6.1.1.4'
N N 0.0061 0.0033 'International Tables Vol C Tables 4.2.6.8 and 6.1.1.4'
O O 0.0106 0.0060 'International Tables Vol C Tables 4.2.6.8 and 6.1.1.4'
S S 0.1246 0.1234 'International Tables Vol C Tables 4.2.6.8 and 6.1.1.4'

loop_
_geom_angle_atom_site_label_1
_geom_angle_atom_site_label_2
_geom_angle_atom_site_label_3
_geom_angle_site_symmetry_1
_geom_angle_site_symmetry_3
_geom_angle
_geom_angle_publ_flag
O13 S1 O12 . . 120.1(2) ?
O13 S1 O11 . . 102.92(17) ?
O12 S1 O11 . . 110.05(17) ?
O13 S1 C29 . . 109.95(19) ?
O12 S1 C29 . . 109.84(19) ?
O11 S1 C29 . . 102.33(19) ?
C4 O4 H4 . . 109.5 ?
C5 O5 C2 . . 116.8(2) ?
C12 O7 C1 . . 115.2(3) ?
C26 O9 C25 . . 115.4(3) ?
C21 O11 S1 . . 117.9(2) ?
C28 N1 C19 . . 113.6(3) ?
C28 N1 C23 . . 114.4(3) ?
C19 N1 C23 . . 101.5(3) ?
C28 N1 H1A . . 107(2) ?
C19 N1 H1A . . 111(3) ?
C23 N1 H1A . . 109(2) ?
O7 C1 C2 . . 107.5(2) ?
O7 C1 C4 . . 112.1(3) ?
C2 C1 C4 . . 111.4(3) ?
O7 C1 H1 . . 108.6 ?
C2 C1 H1 . . 108.6 ?
C4 C1 H1 . . 108.6 ?
O5 C2 C1 . . 108.3(2) ?
O5 C2 C3 . . 112.3(3) ?
C1 C2 C3 . . 110.1(3) ?
O5 C2 H2 . . 108.7 ?
C1 C2 H2 . . 108.7 ?
C3 C2 H2 . . 108.7 ?
O1 C3 O2 . . 127.0(3) ?
O1 C3 C2 . . 115.0(3) ?
O2 C3 C2 . . 118.0(3) ?
O3 C4 O4 . . 126.8(3) ?
O3 C4 C1 . . 124.1(3) ?
O4 C4 C1 . . 109.0(3) ?
O6 C5 O5 . . 122.8(3) ?
O6 C5 C6 . . 126.1(3) ?
O5 C5 C6 . . 111.1(3) ?
C7 C6 C11 . . 118.8(4) ?
C7 C6 C5 . . 123.2(3) ?
C11 C6 C5 . . 118.0(4) ?
C6 C7 C8 . . 121.0(4) ?
C6 C7 H7 . . 119.5 ?
C8 C7 H7 . . 119.5 ?
C9 C8 C7 . . 119.3(4) ?
C9 C8 H8 . . 120.3 ?
C7 C8 H8 . . 120.3 ?
C10 C9 C8 . . 120.4(4) ?
C10 C9 H9 . . 119.8 ?
C8 C9 H9 . . 119.8 ?
C9 C10 C11 . . 120.4(4) ?
C9 C10 H10 . . 119.8 ?
C11 C10 H10 . . 119.8 ?
C10 C11 C6 . . 120.1(4) ?
C10 C11 H11 . . 119.9 ?
C6 C11 H11 . . 119.9 ?
O8 C12 O7 . . 122.7(4) ?
O8 C12 C13 . . 125.5(3) ?
O7 C12 C13 . . 111.6(3) ?
C18 C13 C14 . . 118.8(4) ?
C18 C13 C12 . . 122.9(3) ?
C14 C13 C12 . . 118.0(4) ?
C15 C14 C13 . . 120.0(5) ?
C15 C14 H14 . . 120.0 ?
C13 C14 H14 . . 120.0 ?
C16 C15 C14 . . 119.5(5) ?
C16 C15 H15 . . 120.3 ?
C14 C15 H15 . . 120.3 ?
C15 C16 C17 . . 121.9(5) ?
C15 C16 H16 . . 119.0 ?
C17 C16 H16 . . 119.0 ?
C16 C17 C18 . . 118.9(5) ?
C16 C17 H17 . . 120.5 ?
C18 C17 H17 . . 120.5 ?
C13 C18 C17 . . 120.9(4) ?
C13 C18 H18 . . 119.6 ?
C17 C18 H18 . . 119.6 ?
N1 C19 C20 . . 107.9(3) ?
N1 C19 C25 . . 103.5(3) ?
C20 C19 C25 . . 112.9(3) ?
N1 C19 H19 . . 110.8 ?
C20 C19 H19 . . 110.8 ?
C25 C19 H19 . . 110.8 ?
C19 C20 C21 . . 112.5(3) ?
C19 C20 H20A . . 109.1 ?
C21 C20 H20A . . 109.1 ?
C19 C20 H20B . . 109.1 ?
C21 C20 H20B . . 109.1 ?
H20A C20 H20B . . 107.8 ?
O11 C21 C22 . . 107.7(3) ?
O11 C21 C20 . . 108.2(3) ?
C22 C21 C20 . . 112.8(3) ?
O11 C21 H21 . . 109.4 ?
C22 C21 H21 . . 109.4 ?
C20 C21 H21 . . 109.4 ?
C21 C22 C23 . . 114.6(3) ?
C21 C22 H22A . . 108.6 ?
C23 C22 H22A . . 108.6 ?
C21 C22 H22B . . 108.6 ?
C23 C22 H22B . . 108.6 ?
H22A C22 H22B . . 107.6 ?
N1 C23 C24 . . 102.3(3) ?
N1 C23 C22 . . 106.3(3) ?
C24 C23 C22 . . 114.7(3) ?
N1 C23 H23 . . 111.0 ?
C24 C23 H23 . . 111.0 ?
C22 C23 H23 . . 111.0 ?
C23 C24 C25 . . 105.2(3) ?
C23 C24 H24A . . 110.7 ?
C25 C24 H24A . . 110.7 ?
C23 C24 H24B . . 110.7 ?
C25 C24 H24B . . 110.7 ?
H24A C24 H24B . . 108.8 ?
O9 C25 C24 . . 107.2(3) ?
O9 C25 C19 . . 110.9(2) ?
C24 C25 C19 . . 104.6(3) ?
O9 C25 H25 . . 111.3 ?
C24 C25 H25 . . 111.3 ?
C19 C25 H25 . . 111.3 ?
O10 C26 O9 . . 122.2(4) ?
O10 C26 C27 . . 125.9(4) ?
O9 C26 C27 . . 111.9(4) ?
C26 C27 H27A . . 109.5 ?
C26 C27 H27B . . 109.5 ?
H27A C27 H27B . . 109.5 ?
C26 C27 H27C . . 109.5 ?
H27A C27 H27C . . 109.5 ?
H27B C27 H27C . . 109.5 ?
N1 C28 H28A . . 109.5 ?
N1 C28 H28B . . 109.5 ?
H28A C28 H28B . . 109.5 ?
N1 C28 H28C . . 109.5 ?
H28A C28 H28C . . 109.5 ?
H28B C28 H28C . . 109.5 ?
C34 C29 C30 . . 120.3(4) ?
C34 C29 S1 . . 120.3(3) ?
C30 C29 S1 . . 119.4(4) ?
C29 C30 C31 . . 118.8(4) ?
C29 C30 H30 . . 120.6 ?
C31 C30 H30 . . 120.6 ?
C32 C31 C30 . . 122.4(4) ?
C32 C31 H31 . . 118.8 ?
C30 C31 H31 . . 118.8 ?
C31 C32 C33 . . 116.4(5) ?
C31 C32 C35 . . 120.5(4) ?
C33 C32 C35 . . 123.1(5) ?
C34 C33 C32 . . 122.6(5) ?
C34 C33 H33 . . 118.7 ?
C32 C33 H33 . . 118.7 ?
C33 C34 C29 . . 119.5(4) ?
C33 C34 H34 . . 120.2 ?
C29 C34 H34 . . 120.2 ?
C32 C35 H35A . . 109.5 ?
C32 C35 H35B . . 109.5 ?
H35A C35 H35B . . 109.5 ?
C32 C35 H35C . . 109.5 ?
H35A C35 H35C . . 109.5 ?
H35B C35 H35C . . 109.5 ?

loop_
_geom_bond_atom_site_label_1
_geom_bond_atom_site_label_2
_geom_bond_site_symmetry_2
_geom_bond_distance
_geom_bond_publ_flag
S1 O13 . 1.421(3) ?
S1 O12 . 1.437(3) ?
S1 O11 . 1.577(3) ?
S1 C29 . 1.746(4) ?
O1 C3 . 1.248(4) ?
O2 C3 . 1.249(4) ?
O3 C4 . 1.194(4) ?
O4 C4 . 1.301(4) ?
O4 H4 . 0.8200 ?
O5 C5 . 1.348(4) ?
O5 C2 . 1.436(3) ?
O6 C5 . 1.183(4) ?
O7 C12 . 1.352(4) ?
O7 C1 . 1.437(3) ?
O8 C12 . 1.191(4) ?
O9 C26 . 1.344(5) ?
O9 C25 . 1.456(4) ?
O10 C26 . 1.189(5) ?
O11 C21 . 1.483(4) ?
N1 C28 . 1.491(4) ?
N1 C19 . 1.492(5) ?
N1 C23 . 1.511(4) ?
N1 H1A . 0.860(18) ?
C1 C2 . 1.510(4) ?
C1 C4 . 1.515(5) ?
C1 H1 . 0.9800 ?
C2 C3 . 1.525(4) ?
C2 H2 . 0.9800 ?
C5 C6 . 1.491(5) ?
C6 C7 . 1.373(5) ?
C6 C11 . 1.387(5) ?
C7 C8 . 1.384(5) ?
C7 H7 . 0.9300 ?
C8 C9 . 1.373(6) ?
C8 H8 . 0.9300 ?
C9 C10 . 1.362(6) ?
C9 H9 . 0.9300 ?
C10 C11 . 1.379(6) ?
C10 H10 . 0.9300 ?
C11 H11 . 0.9300 ?
C12 C13 . 1.484(5) ?
C13 C18 . 1.383(5) ?
C13 C14 . 1.394(5) ?
C14 C15 . 1.393(7) ?
C14 H14 . 0.9300 ?
C15 C16 . 1.353(7) ?
C15 H15 . 0.9300 ?
C16 C17 . 1.372(7) ?
C16 H16 . 0.9300 ?
C17 C18 . 1.383(5) ?
C17 H17 . 0.9300 ?
C18 H18 . 0.9300 ?
C19 C20 . 1.515(5) ?
C19 C25 . 1.540(4) ?
C19 H19 . 0.9800 ?
C20 C21 . 1.530(5) ?
C20 H20A . 0.9700 ?
C20 H20B . 0.9700 ?
C21 C22 . 1.503(6) ?
C21 H21 . 0.9800 ?
C22 C23 . 1.527(5) ?
C22 H22A . 0.9700 ?
C22 H22B . 0.9700 ?
C23 C24 . 1.518(5) ?
C23 H23 . 0.9800 ?
C24 C25 . 1.537(5) ?
C24 H24A . 0.9700 ?
C24 H24B . 0.9700 ?
C25 H25 . 0.9800 ?
C26 C27 . 1.490(5) ?
C27 H27A . 0.9600 ?
C27 H27B . 0.9600 ?
C27 H27C . 0.9600 ?
C28 H28A . 0.9600 ?
C28 H28B . 0.9600 ?
C28 H28C . 0.9600 ?
C29 C34 . 1.365(6) ?
C29 C30 . 1.378(5) ?
C30 C31 . 1.381(6) ?
C30 H30 . 0.9300 ?
C31 C32 . 1.375(7) ?
C31 H31 . 0.9300 ?
C32 C33 . 1.386(6) ?
C32 C35 . 1.515(7) ?
C33 C34 . 1.360(7) ?
C33 H33 . 0.9300 ?
C34 H34 . 0.9300 ?
C35 H35A . 0.9600 ?
C35 H35B . 0.9600 ?
C35 H35C . 0.9600 ?

loop_
_geom_hbond_atom_site_label_D
_geom_hbond_atom_site_label_H
_geom_hbond_atom_site_label_A
_geom_hbond_site_symmetry_A
_geom_hbond_distance_DH
_geom_hbond_distance_HA
_geom_hbond_distance_DA
_geom_hbond_angle_DHA
N1 H1A O1 1_455 0.860(18) 1.89(2) 2.699(4) 156(3)
O4 H4 O2 1_455 0.82 1.66 2.460(3) 164.3

loop_
_geom_torsion_atom_site_label_1
_geom_torsion_atom_site_label_2
_geom_torsion_atom_site_label_3
_geom_torsion_atom_site_label_4
_geom_torsion_site_symmetry_1
_geom_torsion_site_symmetry_2
_geom_torsion_site_symmetry_3
_geom_torsion_site_symmetry_4
_geom_torsion
_geom_torsion_publ_flag
O13 S1 O11 C21 . . . . 172.7(3) ?
O12 S1 O11 C21 . . . . 43.5(3) ?
C29 S1 O11 C21 . . . . -73.2(3) ?
C12 O7 C1 C2 . . . . -159.4(3) ?
C12 O7 C1 C4 . . . . 77.9(3) ?
C5 O5 C2 C1 . . . . -152.1(3) ?
C5 O5 C2 C3 . . . . 86.1(3) ?
O7 C1 C2 O5 . . . . -76.2(3) ?
C4 C1 C2 O5 . . . . 47.0(3) ?
O7 C1 C2 C3 . . . . 47.0(3) ?
C4 C1 C2 C3 . . . . 170.1(3) ?
O5 C2 C3 O1 . . . . -177.7(3) ?
C1 C2 C3 O1 . . . . 61.6(4) ?
O5 C2 C3 O2 . . . . 4.5(4) ?
C1 C2 C3 O2 . . . . -116.2(3) ?
O7 C1 C4 O3 . . . . 8.4(5) ?
C2 C1 C4 O3 . . . . -112.1(4) ?
O7 C1 C4 O4 . . . . -173.3(3) ?
C2 C1 C4 O4 . . . . 66.2(3) ?
C2 O5 C5 O6 . . . . -2.3(5) ?
C2 O5 C5 C6 . . . . 179.0(3) ?
O6 C5 C6 C7 . . . . 167.8(4) ?
O5 C5 C6 C7 . . . . -13.5(5) ?
O6 C5 C6 C11 . . . . -10.9(6) ?
O5 C5 C6 C11 . . . . 167.8(3) ?
C11 C6 C7 C8 . . . . 0.8(6) ?
C5 C6 C7 C8 . . . . -177.9(4) ?
C6 C7 C8 C9 . . . . -1.2(7) ?
C7 C8 C9 C10 . . . . 1.2(8) ?
C8 C9 C10 C11 . . . . -0.7(8) ?
C9 C10 C11 C6 . . . . 0.2(8) ?
C7 C6 C11 C10 . . . . -0.3(7) ?
C5 C6 C11 C10 . . . . 178.5(4) ?
C1 O7 C12 O8 . . . . -9.3(5) ?
C1 O7 C12 C13 . . . . 166.2(3) ?
O8 C12 C13 C18 . . . . 166.6(4) ?
O7 C12 C13 C18 . . . . -8.7(5) ?
O8 C12 C13 C14 . . . . -7.5(5) ?
O7 C12 C13 C14 . . . . 177.1(3) ?
C18 C13 C14 C15 . . . . -2.6(5) ?
C12 C13 C14 C15 . . . . 171.8(4) ?
C13 C14 C15 C16 . . . . 1.6(7) ?
C14 C15 C16 C17 . . . . -0.2(8) ?
C15 C16 C17 C18 . . . . -0.3(7) ?
C14 C13 C18 C17 . . . . 2.2(5) ?
C12 C13 C18 C17 . . . . -171.9(3) ?
C16 C17 C18 C13 . . . . -0.8(6) ?
C28 N1 C19 C20 . . . . -161.2(3) ?
C23 N1 C19 C20 . . . . 75.6(3) ?
C28 N1 C19 C25 . . . . 79.0(3) ?
C23 N1 C19 C25 . . . . -44.2(3) ?
N1 C19 C20 C21 . . . . -58.4(4) ?
C25 C19 C20 C21 . . . . 55.3(4) ?
S1 O11 C21 C22 . . . . 140.3(3) ?
S1 O11 C21 C20 . . . . -97.5(3) ?
C19 C20 C21 O11 . . . . -81.1(4) ?
C19 C20 C21 C22 . . . . 37.9(4) ?
O11 C21 C22 C23 . . . . 81.2(4) ?
C20 C21 C22 C23 . . . . -38.1(4) ?
C28 N1 C23 C24 . . . . -75.5(4) ?
C19 N1 C23 C24 . . . . 47.2(3) ?
C28 N1 C23 C22 . . . . 163.8(3) ?
C19 N1 C23 C22 . . . . -73.5(3) ?
C21 C22 C23 N1 . . . . 56.9(4) ?
C21 C22 C23 C24 . . . . -55.3(4) ?
N1 C23 C24 C25 . . . . -31.6(3) ?
C22 C23 C24 C25 . . . . 83.1(4) ?
C26 O9 C25 C24 . . . . 164.0(3) ?
C26 O9 C25 C19 . . . . -82.3(4) ?
C23 C24 C25 O9 . . . . 122.5(3) ?
C23 C24 C25 C19 . . . . 4.7(3) ?
N1 C19 C25 O9 . . . . -90.9(3) ?
C20 C19 C25 O9 . . . . 152.8(3) ?
N1 C19 C25 C24 . . . . 24.4(3) ?
C20 C19 C25 C24 . . . . -92.0(3) ?
C25 O9 C26 O10 . . . . -0.3(6) ?
C25 O9 C26 C27 . . . . 179.7(3) ?
O13 S1 C29 C34 . . . . 69.6(4) ?
O12 S1 C29 C34 . . . . -156.1(3) ?
O11 S1 C29 C34 . . . . -39.3(4) ?
O13 S1 C29 C30 . . . . -110.6(3) ?
O12 S1 C29 C30 . . . . 23.7(4) ?
O11 S1 C29 C30 . . . . 140.6(3) ?
C34 C29 C30 C31 . . . . 0.0(6) ?
S1 C29 C30 C31 . . . . -179.8(3) ?
C29 C30 C31 C32 . . . . 0.5(6) ?
C30 C31 C32 C33 . . . . -0.1(7) ?
C30 C31 C32 C35 . . . . 176.9(4) ?
C31 C32 C33 C34 . . . . -0.8(7) ?
C35 C32 C33 C34 . . . . -177.7(5) ?
C32 C33 C34 C29 . . . . 1.2(8) ?
C30 C29 C34 C33 . . . . -0.9(7) ?
S1 C29 C34 C33 . . . . 179.0(4) ?
